data_7009067
loop_
_publ_author_name
'Thu\'ery, Pierre'
'Nierlich, Martine'
'Vicens, Jacques'
'Takemura, Hiroyuki'

_publ_section_title
;
 Crystal structure of p-chloro-N-benzylhexahomotriazacalix[3]arene and
 of the complex of its zwitterionic form with neodymium(III) nitrate
;
_journal_issue 3
_journal_name_full 'Journal of the Chemical Society, Dalton Transactions'
_journal_page_first 279
_journal_paper_doi 10.1039/a908423a
_journal_year 2000
_chemical_formula_sum 'C50 H47 Cl3 N7 Nd O12'
_chemical_formula_weight 1188.54
_space_group_IT_number 14
_symmetry_cell_setting monoclinic
_symmetry_space_group_name_Hall '-P 2yn'
_symmetry_space_group_name_H-M 'P 1 21/n 1'
_atom_sites_solution_hydrogens geom
_atom_sites_solution_primary direct
_atom_sites_solution_secondary difmap
_audit_creation_method SHELXL-97
_cell_angle_alpha 90.00
_cell_angle_beta 98.938(3)
_cell_angle_gamma 90.00
_cell_formula_units_Z 4
_cell_length_a 12.8151(6)
_cell_length_b 14.1674(9)
_cell_length_c 27.8909(18)
_cell_measurement_reflns_used 34280
_cell_measurement_temperature 100(2)
_cell_measurement_theta_max 25.68
_cell_measurement_theta_min 5.14
_cell_volume 5002.3(5)
_computing_cell_refinement 'HKL package (Otwinowski & Minor, 1997)'
_computing_data_collection 'Kappa-CCD software (Nonius, 1997)'
_computing_data_reduction 'HKL package (Otwinowski & Minor, 1997)'
_computing_molecular_graphics 'SHELXTL (Sheldrick, 1999)'
_computing_publication_material 'SHELXTL (Sheldrick, 1999)'
_computing_structure_refinement 'SHELXL-97 (Sheldrick, 1997)'
_computing_structure_solution 'SHELXS-97 (Sheldrick, 1990)'
_diffrn_ambient_temperature 100(2)
_diffrn_detector_area_resol_mean 18
_diffrn_measured_fraction_theta_full 0.969
_diffrn_measured_fraction_theta_max 0.969
_diffrn_measurement_device_type 'Nonius Kappa-CCD'
_diffrn_measurement_method '\f scans'
_diffrn_radiation_monochromator graphite
_diffrn_radiation_source 'fine-focus sealed tube'
_diffrn_radiation_type MoK\a
_diffrn_radiation_wavelength 0.71073
_diffrn_reflns_av_R_equivalents 0.0940
_diffrn_reflns_av_sigmaI/netI 0.0808
_diffrn_reflns_limit_h_max 15
_diffrn_reflns_limit_h_min -15
_diffrn_reflns_limit_k_max 17
_diffrn_reflns_limit_k_min -17
_diffrn_reflns_limit_l_max 33
_diffrn_reflns_limit_l_min -33
_diffrn_reflns_number 29856
_diffrn_reflns_theta_full 25.68
_diffrn_reflns_theta_max 25.68
_diffrn_reflns_theta_min 5.14
_diffrn_standards_decay_% 0
_exptl_absorpt_coefficient_mu 1.269
_exptl_absorpt_correction_T_max 0.737
_exptl_absorpt_correction_T_min 0.650
_exptl_absorpt_correction_type empirical
_exptl_absorpt_process_details 'MULABS (Spek, 1997)'
_exptl_crystal_colour colourless
_exptl_crystal_density_diffrn 1.578
_exptl_crystal_density_meas ?
_exptl_crystal_description platelet
_exptl_crystal_F_000 2412
_exptl_crystal_size_max 0.40
_exptl_crystal_size_mid 0.35
_exptl_crystal_size_min 0.12
_refine_diff_density_max 2.624
_refine_diff_density_min -1.271
_refine_diff_density_rms 0.127
_refine_ls_extinction_coef 0.0027(2)
_refine_ls_extinction_expression Fc^*^=kFc[1+0.001xFc^2^\l^3^/sin(2\q)]^-1/4^
_refine_ls_extinction_method SHELXL
_refine_ls_goodness_of_fit_ref 1.048
_refine_ls_hydrogen_treatment mixed
_refine_ls_matrix_type full
_refine_ls_number_parameters 659
_refine_ls_number_reflns 9210
_refine_ls_number_restraints 0
_refine_ls_restrained_S_all 1.048
_refine_ls_R_factor_all 0.0852
_refine_ls_R_factor_gt 0.0593
_refine_ls_shift/su_max 0.000
_refine_ls_shift/su_mean 0.000
_refine_ls_structure_factor_coef Fsqd
_refine_ls_weighting_details 'calc w=1/[\s^2^(Fo^2^)+(0.0358P)^2^+28.5311P] where P=(Fo^2^+2Fc^2^)/3'
_refine_ls_weighting_scheme calc
_refine_ls_wR_factor_gt 0.1234
_refine_ls_wR_factor_ref 0.1338
_reflns_number_gt 6995
_reflns_number_total 9210
_reflns_threshold_expression >2sigma(I)
_cod_data_source_file a908423a.txt
_cod_data_source_block 2
_cod_original_cell_volume 5002(3)
_cod_original_sg_symbol_H-M P2(1)/n
_cod_database_code 7009067

loop_
_symmetry_equiv_pos_as_xyz
'x, y, z'
'-x+1/2, y+1/2, -z+1/2'
'-x, -y, -z'
'x-1/2, -y-1/2, z-1/2'

loop_
_atom_site_label
_atom_site_type_symbol
_atom_site_fract_x
_atom_site_fract_y
_atom_site_fract_z
_atom_site_U_iso_or_equiv
_atom_site_adp_type
_atom_site_occupancy
_atom_site_symmetry_multiplicity
_atom_site_calc_flag
_atom_site_refinement_flags
_atom_site_disorder_assembly
_atom_site_disorder_group
Nd Nd 0.46717(2) 0.24175(2) 0.229533(12) 0.01742(13) Uani 1 1 d . . .
O1 O 0.4934(3) 0.3842(3) 0.27166(16) 0.0208(9) Uani 1 1 d . . .
O2 O 0.3536(3) 0.2125(3) 0.28397(16) 0.0218(9) Uani 1 1 d . . .
O3 O 0.5878(3) 0.2061(3) 0.30194(16) 0.0196(9) Uani 1 1 d . . .
O4 O 0.6390(3) 0.2923(3) 0.20060(16) 0.0236(10) Uani 1 1 d . . .
O5 O 0.5105(3) 0.2548(3) 0.14397(16) 0.0272(10) Uani 1 1 d . . .
O6 O 0.6663(4) 0.2860(3) 0.12532(18) 0.0330(11) Uani 1 1 d . . .
O7 O 0.3269(3) 0.3509(3) 0.18183(17) 0.0281(11) Uani 1 1 d . . .
O8 O 0.2993(3) 0.2021(3) 0.16814(17) 0.0274(10) Uani 1 1 d . . .
O9 O 0.1870(4) 0.3052(4) 0.1327(2) 0.0459(14) Uani 1 1 d . . .
O10 O 0.4258(3) 0.0653(3) 0.21792(17) 0.0256(10) Uani 1 1 d . . .
O11 O 0.5839(3) 0.1007(3) 0.20723(17) 0.0265(10) Uani 1 1 d . . .
O12 O 0.5252(4) -0.0424(3) 0.19171(19) 0.0324(12) Uani 1 1 d . . .
N1 N 0.2981(4) 0.4221(4) 0.30703(19) 0.0219(11) Uani 1 1 d . . .
H1N H 0.3493 0.3827 0.3035 0.026 Uiso 1 1 d R . .
N2 N 0.4931(4) 0.0771(3) 0.35304(18) 0.0182(11) Uani 1 1 d . . .
H2N H 0.5011 0.1355 0.3381 0.022 Uiso 1 1 d R . .
N3 N 0.7064(4) 0.3689(3) 0.31400(19) 0.0187(11) Uani 1 1 d . . .
H3N H 0.6431 0.3370 0.3064 0.022 Uiso 1 1 d R . .
N4 N 0.6078(4) 0.2781(3) 0.1560(2) 0.0232(12) Uani 1 1 d . . .
N5 N 0.2683(4) 0.2860(4) 0.1601(2) 0.0278(13) Uani 1 1 d . . .
N6 N 0.5126(4) 0.0387(4) 0.20503(19) 0.0231(12) Uani 1 1 d . . .
Cl1 Cl 0.54552(14) 0.79414(11) 0.29483(8) 0.0352(4) Uani 1 1 d . . .
Cl2 Cl 0.08736(14) 0.16693(13) 0.43499(7) 0.0340(4) Uani 1 1 d . . .
Cl3 Cl 0.97952(12) -0.01180(11) 0.35183(7) 0.0295(4) Uani 1 1 d . . .
C1 C 0.5061(5) 0.4776(4) 0.2774(2) 0.0187(13) Uani 1 1 d . . .
C2 C 0.4174(5) 0.5370(4) 0.2764(2) 0.0191(13) Uani 1 1 d . . .
C3 C 0.4306(5) 0.6338(4) 0.2820(2) 0.0221(14) Uani 1 1 d . . .
H3 H 0.3719 0.6729 0.2810 0.027 Uiso 1 1 calc R . .
C4 C 0.5308(5) 0.6722(4) 0.2892(2) 0.0207(13) Uani 1 1 d . . .
C5 C 0.6194(5) 0.6156(4) 0.2920(2) 0.0224(14) Uani 1 1 d . . .
H5 H 0.6864 0.6424 0.2982 0.027 Uiso 1 1 calc R . .
C6 C 0.6083(5) 0.5176(4) 0.2856(2) 0.0179(12) Uani 1 1 d . . .
C7 C 0.3106(5) 0.4937(4) 0.2679(2) 0.0204(13) Uani 1 1 d . . .
H7A H 0.2995 0.4628 0.2364 0.025 Uiso 1 1 calc R . .
H7B H 0.2576 0.5426 0.2675 0.025 Uiso 1 1 calc R . .
C8 C 0.2904(5) 0.4683(5) 0.3554(2) 0.0270(15) Uani 1 1 d . . .
H8A H 0.2640 0.5321 0.3495 0.032 Uiso 1 1 calc R . .
H8B H 0.2394 0.4338 0.3708 0.032 Uiso 1 1 calc R . .
C9 C 0.3924(5) 0.4723(5) 0.3894(2) 0.0280(15) Uani 1 1 d . . .
C10 C 0.4366(6) 0.3895(5) 0.4111(3) 0.0335(16) Uani 1 1 d . . .
H10 H 0.4035 0.3318 0.4035 0.040 Uiso 1 1 calc R . .
C11 C 0.5297(6) 0.3932(6) 0.4440(3) 0.0401(19) Uani 1 1 d . . .
H11 H 0.5584 0.3380 0.4586 0.048 Uiso 1 1 calc R . .
C12 C 0.5796(6) 0.4782(7) 0.4551(3) 0.042(2) Uani 1 1 d . . .
H12 H 0.6419 0.4801 0.4772 0.050 Uiso 1 1 calc R . .
C13 C 0.5380(6) 0.5602(6) 0.4338(3) 0.043(2) Uani 1 1 d . . .
H13 H 0.5729 0.6172 0.4410 0.051 Uiso 1 1 calc R . .
C14 C 0.4438(6) 0.5580(5) 0.4016(3) 0.0345(17) Uani 1 1 d . . .
H14 H 0.4148 0.6138 0.3880 0.041 Uiso 1 1 calc R . .
C15 C 0.2055(5) 0.3546(4) 0.2914(2) 0.0215(13) Uani 1 1 d . . .
H15A H 0.1394 0.3867 0.2934 0.026 Uiso 1 1 calc R . .
H15B H 0.2051 0.3356 0.2580 0.026 Uiso 1 1 calc R . .
C16 C 0.2149(5) 0.2694(4) 0.3233(2) 0.0240(14) Uani 1 1 d . . .
C17 C 0.2918(5) 0.2008(4) 0.3170(2) 0.0207(13) Uani 1 1 d . . .
C18 C 0.3009(5) 0.1193(4) 0.3468(2) 0.0218(14) Uani 1 1 d . . .
C19 C 0.2372(5) 0.1094(5) 0.3823(2) 0.0273(15) Uani 1 1 d . . .
H19 H 0.2434 0.0559 0.4018 0.033 Uiso 1 1 calc R . .
C20 C 0.1642(5) 0.1787(5) 0.3890(2) 0.0264(15) Uani 1 1 d . . .
C21 C 0.1525(5) 0.2583(5) 0.3593(2) 0.0243(13) Uani 1 1 d . . .
H21 H 0.1028 0.3041 0.3636 0.029 Uiso 1 1 calc R . .
C22 C 0.3794(5) 0.0448(4) 0.3375(2) 0.0214(13) Uani 1 1 d . . .
H22A H 0.3688 0.0296 0.3031 0.026 Uiso 1 1 calc R . .
H22B H 0.3671 -0.0122 0.3551 0.026 Uiso 1 1 calc R . .
C23 C 0.5231(5) 0.0861(4) 0.4070(2) 0.0250(14) Uani 1 1 d . . .
H23A H 0.4676 0.1198 0.4198 0.030 Uiso 1 1 calc R . .
H23B H 0.5871 0.1234 0.4139 0.030 Uiso 1 1 calc R . .
C24 C 0.5411(6) -0.0079(5) 0.4330(2) 0.0292(15) Uani 1 1 d . . .
C25 C 0.6424(6) -0.0434(5) 0.4444(3) 0.0375(18) Uani 1 1 d . . .
H25 H 0.6988 -0.0094 0.4359 0.045 Uiso 1 1 calc R . .
C26 C 0.6613(7) -0.1303(6) 0.4688(3) 0.047(2) Uani 1 1 d . . .
H26 H 0.7296 -0.1541 0.4758 0.056 Uiso 1 1 calc R . .
C27 C 0.5788(7) -0.1794(6) 0.4823(3) 0.044(2) Uani 1 1 d . . .
H27 H 0.5914 -0.2363 0.4988 0.053 Uiso 1 1 calc R . .
C28 C 0.4781(7) -0.1459(6) 0.4716(3) 0.044(2) Uani 1 1 d . . .
H28 H 0.4223 -0.1800 0.4807 0.053 Uiso 1 1 calc R . .
C29 C 0.4590(6) -0.0602(5) 0.4469(3) 0.0339(17) Uani 1 1 d . . .
H29 H 0.3901 -0.0377 0.4396 0.041 Uiso 1 1 calc R . .
C30 C 0.5683(5) 0.0165(4) 0.3300(2) 0.0213(13) Uani 1 1 d . . .
H30A H 0.5379 0.0034 0.2966 0.026 Uiso 1 1 calc R . .
H30B H 0.5781 -0.0433 0.3471 0.026 Uiso 1 1 calc R . .
C31 C 0.6745(5) 0.0636(4) 0.3311(2) 0.0186(13) Uani 1 1 d . . .
C32 C 0.6776(5) 0.1584(4) 0.3161(2) 0.0203(13) Uani 1 1 d . . .
C33 C 0.7778(5) 0.2021(4) 0.3177(2) 0.0209(13) Uani 1 1 d . . .
C34 C 0.8695(5) 0.1495(4) 0.3294(2) 0.0213(13) Uani 1 1 d . . .
H34 H 0.9349 0.1777 0.3292 0.026 Uiso 1 1 calc R . .
C35 C 0.8635(5) 0.0547(4) 0.3414(2) 0.0221(14) Uani 1 1 d . . .
C36 C 0.7669(5) 0.0118(4) 0.3431(2) 0.0225(14) Uani 1 1 d . . .
H36 H 0.7639 -0.0512 0.3521 0.027 Uiso 1 1 calc R . .
C37 C 0.7873(5) 0.3014(4) 0.2998(2) 0.0202(13) Uani 1 1 d . . .
H37A H 0.7806 0.3002 0.2647 0.024 Uiso 1 1 calc R . .
H37B H 0.8572 0.3251 0.3123 0.024 Uiso 1 1 calc R . .
C38 C 0.7132(5) 0.3861(4) 0.3675(2) 0.0214(13) Uani 1 1 d . . .
H38A H 0.7047 0.3264 0.3835 0.026 Uiso 1 1 calc R . .
H38B H 0.6550 0.4266 0.3729 0.026 Uiso 1 1 calc R . .
C39 C 0.8158(5) 0.4311(4) 0.3909(2) 0.0215(13) Uani 1 1 d . . .
C40 C 0.9011(5) 0.3763(5) 0.4103(2) 0.0267(15) Uani 1 1 d . . .
H40 H 0.8963 0.3109 0.4079 0.032 Uiso 1 1 calc R . .
C41 C 0.9946(5) 0.4176(5) 0.4336(3) 0.0321(16) Uani 1 1 d . . .
H41 H 1.0522 0.3803 0.4459 0.039 Uiso 1 1 calc R . .
C42 C 1.0002(6) 0.5153(5) 0.4382(3) 0.0358(17) Uani 1 1 d . . .
H42 H 1.0619 0.5436 0.4536 0.043 Uiso 1 1 calc R . .
C43 C 0.9145(6) 0.5702(5) 0.4198(3) 0.0338(17) Uani 1 1 d . . .
H43 H 0.9187 0.6355 0.4229 0.041 Uiso 1 1 calc R . .
C44 C 0.8226(5) 0.5292(5) 0.3970(2) 0.0278(15) Uani 1 1 d . . .
H44 H 0.7647 0.5668 0.3856 0.033 Uiso 1 1 calc R . .
C45 C 0.7048(5) 0.4580(4) 0.2831(2) 0.0206(13) Uani 1 1 d . . .
N7 N 0.7540(5) 0.7338(5) 0.0320(2) 0.0421(16) Uani 1 1 d . . .
C46 C 0.6944(6) 0.6611(6) 0.0403(3) 0.0393(18) Uani 1 1 d . . .
H46 H 0.7070 0.6325 0.0706 0.047 Uiso 1 1 calc R . .
C47 C 0.6140(6) 0.6255(6) 0.0060(3) 0.044(2) Uani 1 1 d . . .
H47 H 0.5757 0.5728 0.0129 0.053 Uiso 1 1 calc R . .
C48 C 0.5923(7) 0.6692(7) -0.0379(3) 0.049(2) Uani 1 1 d . . .
H48 H 0.5382 0.6474 -0.0614 0.058 Uiso 1 1 calc R . .
C49 C 0.6517(6) 0.7459(6) -0.0468(3) 0.0412(18) Uani 1 1 d . . .
H49 H 0.6383 0.7776 -0.0763 0.049 Uiso 1 1 calc R . .
C50 C 0.7318(6) 0.7748(6) -0.0111(3) 0.0412(19) Uani 1 1 d . . .
H50 H 0.7727 0.8261 -0.0176 0.049 Uiso 1 1 calc R . .

loop_
_atom_site_aniso_label
_atom_site_aniso_U_11
_atom_site_aniso_U_22
_atom_site_aniso_U_33
_atom_site_aniso_U_23
_atom_site_aniso_U_13
_atom_site_aniso_U_12
Nd 0.01562(18) 0.01294(18) 0.02333(19) -0.00041(14) 0.00189(11) -0.00018(14)
O1 0.019(2) 0.013(2) 0.030(3) -0.0046(17) 0.0024(18) -0.0008(17)
O2 0.017(2) 0.023(2) 0.027(2) 0.0027(18) 0.0073(17) -0.0012(17)
O3 0.013(2) 0.014(2) 0.031(3) 0.0043(17) 0.0003(17) 0.0050(16)
O4 0.025(2) 0.025(2) 0.021(2) -0.0031(18) 0.0028(18) -0.0079(19)
O5 0.021(2) 0.028(2) 0.032(2) 0.002(2) 0.0002(17) 0.000(2)
O6 0.031(3) 0.036(3) 0.036(3) -0.006(2) 0.017(2) -0.008(2)
O7 0.024(2) 0.022(2) 0.036(3) -0.007(2) -0.003(2) -0.0022(19)
O8 0.020(2) 0.025(2) 0.036(3) 0.000(2) -0.0004(19) -0.0006(19)
O9 0.028(3) 0.054(4) 0.049(4) 0.000(3) -0.016(2) 0.012(3)
O10 0.013(2) 0.021(2) 0.044(3) -0.006(2) 0.0096(19) 0.0010(18)
O11 0.020(2) 0.017(2) 0.044(3) -0.002(2) 0.010(2) -0.0024(19)
O12 0.030(3) 0.016(2) 0.054(3) -0.011(2) 0.014(2) -0.0030(19)
N1 0.015(3) 0.020(3) 0.029(3) -0.002(2) 0.002(2) 0.000(2)
N2 0.016(3) 0.015(2) 0.025(3) 0.000(2) 0.007(2) 0.003(2)
N3 0.013(3) 0.014(2) 0.029(3) 0.001(2) 0.002(2) 0.000(2)
N4 0.026(3) 0.014(3) 0.031(3) 0.000(2) 0.007(2) -0.002(2)
N5 0.023(3) 0.025(3) 0.035(3) 0.005(2) 0.004(2) 0.001(2)
N6 0.024(3) 0.020(3) 0.024(3) 0.000(2) 0.001(2) 0.002(2)
Cl1 0.0302(9) 0.0135(8) 0.0633(13) -0.0034(7) 0.0116(8) -0.0010(6)
Cl2 0.0306(9) 0.0389(10) 0.0357(10) 0.0034(8) 0.0150(7) 0.0030(8)
Cl3 0.0188(8) 0.0226(8) 0.0460(11) 0.0009(7) 0.0019(7) 0.0064(6)
C1 0.022(3) 0.017(3) 0.017(3) -0.002(2) 0.004(2) -0.003(2)
C2 0.015(3) 0.017(3) 0.026(3) 0.002(2) 0.001(2) -0.001(2)
C3 0.022(3) 0.016(3) 0.027(4) -0.001(2) 0.002(3) 0.005(3)
C4 0.030(4) 0.007(3) 0.026(3) 0.004(2) 0.007(3) 0.001(2)
C5 0.016(3) 0.020(3) 0.031(4) 0.000(3) 0.002(3) -0.004(3)
C6 0.014(3) 0.022(3) 0.017(3) 0.003(2) 0.002(2) 0.002(2)
C7 0.021(3) 0.013(3) 0.027(4) 0.000(2) 0.002(3) 0.000(2)
C8 0.024(3) 0.030(4) 0.029(4) 0.001(3) 0.009(3) 0.003(3)
C9 0.028(4) 0.033(4) 0.024(4) -0.004(3) 0.006(3) -0.003(3)
C10 0.028(4) 0.037(4) 0.036(4) 0.005(3) 0.007(3) 0.002(3)
C11 0.028(4) 0.056(5) 0.036(5) 0.007(4) 0.004(3) 0.009(4)
C12 0.023(4) 0.074(6) 0.028(4) -0.008(4) 0.003(3) 0.000(4)
C13 0.039(5) 0.054(5) 0.036(5) -0.015(4) 0.008(3) -0.017(4)
C14 0.037(4) 0.034(4) 0.032(4) -0.003(3) 0.005(3) -0.005(3)
C15 0.014(3) 0.021(3) 0.030(4) -0.002(3) 0.002(2) -0.007(2)
C16 0.014(3) 0.020(3) 0.038(4) -0.002(3) 0.004(3) 0.000(2)
C17 0.018(3) 0.019(3) 0.024(3) -0.002(3) 0.001(2) -0.001(2)
C18 0.017(3) 0.019(3) 0.029(4) -0.003(3) 0.000(3) -0.004(2)
C19 0.029(4) 0.025(3) 0.028(4) 0.009(3) 0.004(3) 0.001(3)
C20 0.020(3) 0.028(4) 0.032(4) 0.001(3) 0.007(3) -0.001(3)
C21 0.012(3) 0.027(3) 0.035(4) -0.006(3) 0.008(2) -0.004(3)
C22 0.016(3) 0.015(3) 0.033(4) 0.002(3) 0.001(3) -0.002(2)
C23 0.024(3) 0.021(3) 0.029(4) -0.003(3) 0.001(3) -0.003(3)
C24 0.036(4) 0.024(4) 0.026(4) 0.000(3) 0.001(3) -0.004(3)
C25 0.035(4) 0.036(4) 0.042(5) 0.004(3) 0.008(3) -0.005(3)
C26 0.054(5) 0.048(5) 0.038(5) 0.014(4) 0.004(4) 0.015(4)
C27 0.063(6) 0.030(4) 0.036(5) 0.006(3) 0.002(4) 0.000(4)
C28 0.049(5) 0.046(5) 0.037(5) 0.002(4) 0.006(4) -0.019(4)
C29 0.029(4) 0.038(4) 0.033(4) 0.008(3) -0.001(3) -0.003(3)
C30 0.019(3) 0.017(3) 0.029(4) -0.001(3) 0.005(3) 0.003(2)
C31 0.018(3) 0.017(3) 0.021(3) -0.003(2) 0.002(2) 0.001(2)
C32 0.013(3) 0.021(3) 0.027(4) -0.001(3) 0.003(2) 0.004(2)
C33 0.020(3) 0.022(3) 0.021(3) 0.002(3) -0.001(2) -0.001(3)
C34 0.016(3) 0.019(3) 0.028(4) 0.000(3) 0.002(3) 0.000(2)
C35 0.015(3) 0.021(3) 0.030(4) -0.002(3) 0.002(3) 0.004(2)
C36 0.024(3) 0.019(3) 0.025(4) 0.001(3) 0.003(3) 0.000(3)
C37 0.017(3) 0.016(3) 0.027(4) -0.001(3) 0.001(2) 0.002(2)
C38 0.022(3) 0.016(3) 0.026(4) 0.004(2) 0.004(3) 0.004(2)
C39 0.020(3) 0.024(3) 0.021(3) 0.000(3) 0.003(2) -0.005(3)
C40 0.029(4) 0.024(4) 0.026(4) 0.001(3) 0.003(3) -0.001(3)
C41 0.022(4) 0.040(4) 0.033(4) 0.004(3) 0.000(3) 0.002(3)
C42 0.036(4) 0.033(4) 0.036(4) -0.005(3) -0.003(3) -0.015(3)
C43 0.044(4) 0.025(4) 0.031(4) -0.004(3) -0.001(3) -0.011(3)
C44 0.031(4) 0.024(3) 0.029(4) 0.006(3) 0.004(3) 0.003(3)
C45 0.016(3) 0.015(3) 0.030(4) 0.005(3) 0.003(3) 0.003(2)
N7 0.036(3) 0.054(4) 0.033(4) -0.006(3) -0.005(3) 0.005(3)
C46 0.039(4) 0.048(5) 0.031(4) -0.001(4) 0.005(3) 0.010(4)
C47 0.040(5) 0.042(5) 0.052(5) 0.000(4) 0.011(4) -0.001(4)
C48 0.047(5) 0.060(6) 0.034(5) -0.010(4) -0.006(4) -0.004(4)
C49 0.042(4) 0.053(5) 0.026(4) 0.000(4) -0.001(3) -0.003(4)
C50 0.038(4) 0.045(5) 0.037(5) -0.001(3) -0.004(3) 0.003(4)

loop_
_atom_type_symbol
_atom_type_description
_atom_type_scat_dispersion_real
_atom_type_scat_dispersion_imag
_atom_type_scat_source
C C 0.0033 0.0016 'International Tables Vol C Tables 4.2.6.8 and 6.1.1.4'
H H 0.0000 0.0000 'International Tables Vol C Tables 4.2.6.8 and 6.1.1.4'
N N 0.0061 0.0033 'International Tables Vol C Tables 4.2.6.8 and 6.1.1.4'
O O 0.0106 0.0060 'International Tables Vol C Tables 4.2.6.8 and 6.1.1.4'
Cl Cl 0.1484 0.1585 'International Tables Vol C Tables 4.2.6.8 and 6.1.1.4'
Nd Nd -0.1943 3.0179 'International Tables Vol C Tables 4.2.6.8 and 6.1.1.4'

loop_
_geom_angle_atom_site_label_1
_geom_angle_atom_site_label_2
_geom_angle_atom_site_label_3
_geom_angle
_geom_angle_site_symmetry_1
_geom_angle_site_symmetry_3
_geom_angle_publ_flag
O2 Nd O1 83.09(15) . . ?
O2 Nd O3 78.30(15) . . ?
O1 Nd O3 74.62(14) . . ?
O2 Nd O5 152.54(14) . . ?
O1 Nd O5 112.02(15) . . ?
O3 Nd O5 126.87(14) . . ?
O2 Nd O4 157.21(14) . . ?
O1 Nd O4 81.57(14) . . ?
O3 Nd O4 81.44(14) . . ?
O5 Nd O4 50.18(13) . . ?
O2 Nd O10 76.60(14) . . ?
O1 Nd O10 156.52(15) . . ?
O3 Nd O10 89.68(14) . . ?
O5 Nd O10 91.33(15) . . ?
O4 Nd O10 113.78(13) . . ?
O2 Nd O7 89.25(15) . . ?
O1 Nd O7 77.02(14) . . ?
O3 Nd O7 150.13(14) . . ?
O5 Nd O7 73.03(14) . . ?
O4 Nd O7 103.54(14) . . ?
O10 Nd O7 113.92(14) . . ?
O2 Nd O8 81.47(15) . . ?
O1 Nd O8 124.01(14) . . ?
O3 Nd O8 150.45(14) . . ?
O5 Nd O8 71.07(14) . . ?
O4 Nd O8 121.18(14) . . ?
O10 Nd O8 64.65(14) . . ?
O7 Nd O8 49.40(14) . . ?
O2 Nd O11 117.48(14) . . ?
O1 Nd O11 137.24(14) . . ?
O3 Nd O11 73.92(14) . . ?
O5 Nd O11 67.49(15) . . ?
O4 Nd O11 65.75(13) . . ?
O10 Nd O11 48.94(13) . . ?
O7 Nd O11 135.28(15) . . ?
O8 Nd O11 97.08(14) . . ?
O2 Nd N4 177.86(15) . . ?
O1 Nd N4 98.16(14) . . ?
O3 Nd N4 103.68(14) . . ?
O5 Nd N4 25.33(14) . . ?
O4 Nd N4 24.92(14) . . ?
O10 Nd N4 102.53(14) . . ?
O7 Nd N4 89.35(15) . . ?
O8 Nd N4 96.39(15) . . ?
O11 Nd N4 62.68(14) . . ?
C1 O1 Nd 156.9(4) . . ?
C17 O2 Nd 175.9(4) . . ?
C32 O3 Nd 140.0(4) . . ?
N4 O4 Nd 96.4(3) . . ?
N4 O5 Nd 96.9(3) . . ?
N5 O7 Nd 97.2(3) . . ?
N5 O8 Nd 96.8(3) . . ?
N6 O10 Nd 98.7(3) . . ?
N6 O11 Nd 96.1(3) . . ?
C7 N1 C8 112.4(5) . . ?
C7 N1 C15 112.1(5) . . ?
C8 N1 C15 111.6(5) . . ?
C23 N2 C30 113.2(5) . . ?
C23 N2 C22 113.3(5) . . ?
C30 N2 C22 110.7(5) . . ?
C38 N3 C37 115.4(5) . . ?
C38 N3 C45 114.9(5) . . ?
C37 N3 C45 109.0(5) . . ?
O6 N4 O4 122.6(5) . . ?
O6 N4 O5 121.1(5) . . ?
O4 N4 O5 116.3(5) . . ?
O6 N4 Nd 175.2(4) . . ?
O4 N4 Nd 58.7(3) . . ?
O5 N4 Nd 57.8(3) . . ?
O9 N5 O8 122.3(6) . . ?
O9 N5 O7 121.2(6) . . ?
O8 N5 O7 116.6(5) . . ?
O12 N6 O11 122.6(5) . . ?
O12 N6 O10 121.5(5) . . ?
O11 N6 O10 115.9(5) . . ?
O1 C1 C2 120.3(5) . . ?
O1 C1 C6 120.5(5) . . ?
C2 C1 C6 119.2(6) . . ?
C3 C2 C1 120.2(6) . . ?
C3 C2 C7 121.3(6) . . ?
C1 C2 C7 118.4(5) . . ?
C4 C3 C2 120.0(6) . . ?
C3 C4 C5 121.1(6) . . ?
C3 C4 Cl1 119.3(5) . . ?
C5 C4 Cl1 119.6(5) . . ?
C4 C5 C6 120.1(6) . . ?
C5 C6 C1 119.3(5) . . ?
C5 C6 C45 119.5(5) . . ?
C1 C6 C45 120.9(5) . . ?
C2 C7 N1 111.0(5) . . ?
C9 C8 N1 114.3(5) . . ?
C14 C9 C10 118.6(6) . . ?
C14 C9 C8 121.4(6) . . ?
C10 C9 C8 120.0(6) . . ?
C11 C10 C9 120.3(7) . . ?
C12 C11 C10 120.2(8) . . ?
C13 C12 C11 120.5(7) . . ?
C12 C13 C14 120.0(7) . . ?
C13 C14 C9 120.4(7) . . ?
C16 C15 N1 110.3(5) . . ?
C21 C16 C17 120.3(6) . . ?
C21 C16 C15 121.4(6) . . ?
C17 C16 C15 118.3(6) . . ?
O2 C17 C16 120.6(6) . . ?
O2 C17 C18 120.6(6) . . ?
C16 C17 C18 118.8(6) . . ?
C19 C18 C17 119.9(6) . . ?
C19 C18 C22 122.3(6) . . ?
C17 C18 C22 117.8(6) . . ?
C18 C19 C20 120.6(6) . . ?
C19 C20 C21 120.2(6) . . ?
C19 C20 Cl2 120.1(5) . . ?
C21 C20 Cl2 119.7(5) . . ?
C16 C21 C20 120.1(6) . . ?
C18 C22 N2 111.9(5) . . ?
N2 C23 C24 113.6(5) . . ?
C25 C24 C29 117.8(7) . . ?
C25 C24 C23 119.8(6) . . ?
C29 C24 C23 122.4(6) . . ?
C24 C25 C26 120.9(7) . . ?
C27 C26 C25 119.7(8) . . ?
C28 C27 C26 120.7(8) . . ?
C27 C28 C29 119.8(8) . . ?
C24 C29 C28 121.2(7) . . ?
N2 C30 C31 111.9(5) . . ?
C36 C31 C32 120.9(6) . . ?
C36 C31 C30 120.1(5) . . ?
C32 C31 C30 118.8(5) . . ?
O3 C32 C31 120.4(5) . . ?
O3 C32 C33 121.4(5) . . ?
C31 C32 C33 118.2(5) . . ?
C34 C33 C32 120.2(6) . . ?
C34 C33 C37 118.1(6) . . ?
C32 C33 C37 121.1(6) . . ?
C33 C34 C35 120.0(6) . . ?
C36 C35 C34 121.0(6) . . ?
C36 C35 Cl3 120.0(5) . . ?
C34 C35 Cl3 119.0(5) . . ?
C35 C36 C31 119.5(6) . . ?
C33 C37 N3 114.3(5) . . ?
N3 C38 C39 114.1(5) . . ?
C40 C39 C44 118.7(6) . . ?
C40 C39 C38 120.9(6) . . ?
C44 C39 C38 120.2(6) . . ?
C39 C40 C41 121.0(6) . . ?
C42 C41 C40 119.2(7) . . ?
C43 C42 C41 120.0(7) . . ?
C44 C43 C42 120.6(7) . . ?
C43 C44 C39 120.5(6) . . ?
C6 C45 N3 112.1(5) . . ?
C46 N7 C50 116.8(7) . . ?
N7 C46 C47 123.4(7) . . ?
C48 C47 C46 118.7(8) . . ?
C47 C48 C49 118.8(7) . . ?
C48 C49 C50 118.4(8) . . ?
N7 C50 C49 123.9(8) . . ?

loop_
_geom_bond_atom_site_label_1
_geom_bond_atom_site_label_2
_geom_bond_distance
_geom_bond_site_symmetry_2
_geom_bond_publ_flag
Nd O2 2.298(4) . ?
Nd O1 2.334(4) . ?
Nd O3 2.399(4) . ?
Nd O5 2.540(4) . ?
Nd O4 2.562(4) . ?
Nd O10 2.566(4) . ?
Nd O7 2.578(4) . ?
Nd O8 2.595(4) . ?
Nd O11 2.628(4) . ?
Nd N4 2.979(5) . ?
O1 C1 1.339(7) . ?
O2 C17 1.315(7) . ?
O3 C32 1.340(7) . ?
O4 N4 1.263(7) . ?
O5 N4 1.284(7) . ?
O6 N4 1.226(7) . ?
O7 N5 1.279(7) . ?
O8 N5 1.262(7) . ?
O9 N5 1.223(7) . ?
O10 N6 1.277(7) . ?
O11 N6 1.262(7) . ?
O12 N6 1.227(7) . ?
N1 C7 1.517(8) . ?
N1 C8 1.515(8) . ?
N1 C15 1.534(7) . ?
N2 C23 1.500(8) . ?
N2 C30 1.508(7) . ?
N2 C22 1.524(7) . ?
N3 C38 1.502(8) . ?
N3 C37 1.508(8) . ?
N3 C45 1.526(8) . ?
Cl1 C4 1.742(6) . ?
Cl2 C20 1.741(7) . ?
Cl3 C35 1.746(6) . ?
C1 C2 1.411(9) . ?
C1 C6 1.413(8) . ?
C2 C3 1.388(8) . ?
C2 C7 1.485(8) . ?
C3 C4 1.380(9) . ?
C4 C5 1.382(9) . ?
C5 C6 1.404(9) . ?
C6 C45 1.507(8) . ?
C8 C9 1.492(9) . ?
C9 C14 1.398(10) . ?
C9 C10 1.399(10) . ?
C10 C11 1.387(10) . ?
C11 C12 1.376(12) . ?
C12 C13 1.374(12) . ?
C13 C14 1.389(10) . ?
C15 C16 1.494(9) . ?
C16 C21 1.385(9) . ?
C16 C17 1.414(9) . ?
C17 C18 1.417(9) . ?
C18 C19 1.385(9) . ?
C18 C22 1.509(8) . ?
C19 C20 1.389(9) . ?
C20 C21 1.395(9) . ?
C23 C24 1.517(9) . ?
C24 C25 1.383(10) . ?
C24 C29 1.389(10) . ?
C25 C26 1.410(11) . ?
C26 C27 1.366(12) . ?
C27 C28 1.363(12) . ?
C28 C29 1.400(11) . ?
C30 C31 1.512(8) . ?
C31 C36 1.389(9) . ?
C31 C32 1.408(9) . ?
C32 C33 1.420(9) . ?
C33 C34 1.386(9) . ?
C33 C37 1.505(8) . ?
C34 C35 1.389(9) . ?
C35 C36 1.387(9) . ?
C38 C39 1.516(9) . ?
C39 C40 1.381(9) . ?
C39 C44 1.400(9) . ?
C40 C41 1.400(9) . ?
C41 C42 1.390(10) . ?
C42 C43 1.378(11) . ?
C43 C44 1.377(10) . ?
N7 C46 1.324(10) . ?
N7 C50 1.325(10) . ?
C46 C47 1.386(11) . ?
C47 C48 1.362(12) . ?
C48 C49 1.373(12) . ?
C49 C50 1.376(10) . ?

loop_
_geom_torsion_atom_site_label_1
_geom_torsion_atom_site_label_2
_geom_torsion_atom_site_label_3
_geom_torsion_atom_site_label_4
_geom_torsion
_geom_torsion_site_symmetry_1
_geom_torsion_site_symmetry_2
_geom_torsion_site_symmetry_3
_geom_torsion_site_symmetry_4
_geom_torsion_publ_flag
O2 Nd O1 C1 -137.6(10) . . . . ?
O3 Nd O1 C1 142.7(10) . . . . ?
O5 Nd O1 C1 18.7(10) . . . . ?
O4 Nd O1 C1 59.3(10) . . . . ?
O10 Nd O1 C1 -167.7(9) . . . . ?
O7 Nd O1 C1 -46.7(10) . . . . ?
O8 Nd O1 C1 -62.8(10) . . . . ?
O11 Nd O1 C1 98.8(10) . . . . ?
N4 Nd O1 C1 40.7(10) . . . . ?
O1 Nd O2 C17 -15(6) . . . . ?
O3 Nd O2 C17 61(6) . . . . ?
O5 Nd O2 C17 -141(6) . . . . ?
O4 Nd O2 C17 33(6) . . . . ?
O10 Nd O2 C17 153(6) . . . . ?
O7 Nd O2 C17 -92(6) . . . . ?
O8 Nd O2 C17 -141(6) . . . . ?
O11 Nd O2 C17 126(6) . . . . ?
N4 Nd O2 C17 -141(5) . . . . ?
O2 Nd O3 C32 138.7(6) . . . . ?
O1 Nd O3 C32 -135.4(6) . . . . ?
O5 Nd O3 C32 -29.1(6) . . . . ?
O4 Nd O3 C32 -51.8(6) . . . . ?
O10 Nd O3 C32 62.3(6) . . . . ?
O7 Nd O3 C32 -154.1(5) . . . . ?
O8 Nd O3 C32 90.9(6) . . . . ?
O11 Nd O3 C32 15.3(6) . . . . ?
N4 Nd O3 C32 -40.5(6) . . . . ?
O2 Nd O4 N4 -179.4(4) . . . . ?
O1 Nd O4 N4 -131.3(3) . . . . ?
O3 Nd O4 N4 153.1(3) . . . . ?
O5 Nd O4 N4 -3.2(3) . . . . ?
O10 Nd O4 N4 67.3(3) . . . . ?
O7 Nd O4 N4 -56.9(3) . . . . ?
O8 Nd O4 N4 -6.4(4) . . . . ?
O11 Nd O4 N4 77.0(3) . . . . ?
O2 Nd O5 N4 180.0(3) . . . . ?
O1 Nd O5 N4 60.2(3) . . . . ?
O3 Nd O5 N4 -26.7(4) . . . . ?
O4 Nd O5 N4 3.1(3) . . . . ?
O10 Nd O5 N4 -117.3(3) . . . . ?
O7 Nd O5 N4 128.1(3) . . . . ?
O8 Nd O5 N4 -179.8(4) . . . . ?
O11 Nd O5 N4 -73.4(3) . . . . ?
O2 Nd O7 N5 -78.3(4) . . . . ?
O1 Nd O7 N5 -161.4(4) . . . . ?
O3 Nd O7 N5 -142.9(3) . . . . ?
O5 Nd O7 N5 80.4(4) . . . . ?
O4 Nd O7 N5 120.7(4) . . . . ?
O10 Nd O7 N5 -3.4(4) . . . . ?
O8 Nd O7 N5 1.0(3) . . . . ?
O11 Nd O7 N5 51.6(4) . . . . ?
N4 Nd O7 N5 100.0(4) . . . . ?
O2 Nd O8 N5 95.3(4) . . . . ?
O1 Nd O8 N5 19.7(4) . . . . ?
O3 Nd O8 N5 142.5(4) . . . . ?
O5 Nd O8 N5 -84.6(4) . . . . ?
O4 Nd O8 N5 -82.0(4) . . . . ?
O10 Nd O8 N5 174.5(4) . . . . ?
O7 Nd O8 N5 -1.1(3) . . . . ?
O11 Nd O8 N5 -147.8(4) . . . . ?
N4 Nd O8 N5 -84.7(4) . . . . ?
O2 Nd O10 N6 -150.4(4) . . . . ?
O1 Nd O10 N6 -119.6(4) . . . . ?
O3 Nd O10 N6 -72.3(3) . . . . ?
O5 Nd O10 N6 54.5(3) . . . . ?
O4 Nd O10 N6 8.1(4) . . . . ?
O7 Nd O10 N6 126.5(3) . . . . ?
O8 Nd O10 N6 122.8(4) . . . . ?
O11 Nd O10 N6 -3.6(3) . . . . ?
N4 Nd O10 N6 31.6(4) . . . . ?
O2 Nd O11 N6 40.5(4) . . . . ?
O1 Nd O11 N6 151.8(3) . . . . ?
O3 Nd O11 N6 107.7(4) . . . . ?
O5 Nd O11 N6 -109.6(4) . . . . ?
O4 Nd O11 N6 -164.6(4) . . . . ?
O10 Nd O11 N6 3.6(3) . . . . ?
O7 Nd O11 N6 -79.7(4) . . . . ?
O8 Nd O11 N6 -43.5(4) . . . . ?
N4 Nd O11 N6 -137.1(4) . . . . ?
Nd O4 N4 O6 -174.6(5) . . . . ?
Nd O4 N4 O5 5.4(5) . . . . ?
Nd O5 N4 O6 174.5(5) . . . . ?
Nd O5 N4 O4 -5.4(5) . . . . ?
O2 Nd N4 O6 -78(7) . . . . ?
O1 Nd N4 O6 157(5) . . . . ?
O3 Nd N4 O6 80(5) . . . . ?
O5 Nd N4 O6 -78(5) . . . . ?
O4 Nd N4 O6 108(5) . . . . ?
O10 Nd N4 O6 -12(5) . . . . ?
O7 Nd N4 O6 -127(5) . . . . ?
O8 Nd N4 O6 -78(5) . . . . ?
O11 Nd N4 O6 17(5) . . . . ?
O2 Nd N4 O4 174(4) . . . . ?
O1 Nd N4 O4 48.7(3) . . . . ?
O3 Nd N4 O4 -27.4(3) . . . . ?
O5 Nd N4 O4 174.3(5) . . . . ?
O10 Nd N4 O4 -120.1(3) . . . . ?
O7 Nd N4 O4 125.5(3) . . . . ?
O8 Nd N4 O4 174.5(3) . . . . ?
O11 Nd N4 O4 -90.8(3) . . . . ?
O2 Nd N4 O5 0(4) . . . . ?
O1 Nd N4 O5 -125.6(3) . . . . ?
O3 Nd N4 O5 158.3(3) . . . . ?
O4 Nd N4 O5 -174.3(5) . . . . ?
O10 Nd N4 O5 65.5(3) . . . . ?
O7 Nd N4 O5 -48.8(3) . . . . ?
O8 Nd N4 O5 0.2(3) . . . . ?
O11 Nd N4 O5 94.8(3) . . . . ?
Nd O8 N5 O9 -178.7(6) . . . . ?
Nd O8 N5 O7 1.8(6) . . . . ?
Nd O7 N5 O9 178.7(6) . . . . ?
Nd O7 N5 O8 -1.8(6) . . . . ?
Nd O11 N6 O12 174.4(5) . . . . ?
Nd O11 N6 O10 -6.1(5) . . . . ?
Nd O10 N6 O12 -174.2(5) . . . . ?
Nd O10 N6 O11 6.3(5) . . . . ?
Nd O1 C1 C2 88.2(11) . . . . ?
Nd O1 C1 C6 -93.1(11) . . . . ?
O1 C1 C2 C3 -179.6(6) . . . . ?
C6 C1 C2 C3 1.7(9) . . . . ?
O1 C1 C2 C7 -1.1(9) . . . . ?
C6 C1 C2 C7 -179.9(5) . . . . ?
C1 C2 C3 C4 -0.7(10) . . . . ?
C7 C2 C3 C4 -179.0(6) . . . . ?
C2 C3 C4 C5 -1.6(10) . . . . ?
C2 C3 C4 Cl1 178.6(5) . . . . ?
C3 C4 C5 C6 2.7(10) . . . . ?
Cl1 C4 C5 C6 -177.5(5) . . . . ?
C4 C5 C6 C1 -1.6(9) . . . . ?
C4 C5 C6 C45 173.1(6) . . . . ?
O1 C1 C6 C5 -179.3(6) . . . . ?
C2 C1 C6 C5 -0.6(9) . . . . ?
O1 C1 C6 C45 6.1(9) . . . . ?
C2 C1 C6 C45 -175.2(6) . . . . ?
C3 C2 C7 N1 -121.5(6) . . . . ?
C1 C2 C7 N1 60.1(7) . . . . ?
C8 N1 C7 C2 71.6(6) . . . . ?
C15 N1 C7 C2 -161.8(5) . . . . ?
C7 N1 C8 C9 -96.5(6) . . . . ?
C15 N1 C8 C9 136.6(6) . . . . ?
N1 C8 C9 C14 111.4(7) . . . . ?
N1 C8 C9 C10 -70.8(8) . . . . ?
C14 C9 C10 C11 -0.1(10) . . . . ?
C8 C9 C10 C11 -177.9(6) . . . . ?
C9 C10 C11 C12 -0.6(11) . . . . ?
C10 C11 C12 C13 0.0(11) . . . . ?
C11 C12 C13 C14 1.3(12) . . . . ?
C12 C13 C14 C9 -1.9(11) . . . . ?
C10 C9 C14 C13 1.3(11) . . . . ?
C8 C9 C14 C13 179.2(6) . . . . ?
C7 N1 C15 C16 163.0(5) . . . . ?
C8 N1 C15 C16 -70.0(6) . . . . ?
N1 C15 C16 C21 103.9(7) . . . . ?
N1 C15 C16 C17 -74.3(7) . . . . ?
Nd O2 C17 C16 68(6) . . . . ?
Nd O2 C17 C18 -112(6) . . . . ?
C21 C16 C17 O2 -177.7(6) . . . . ?
C15 C16 C17 O2 0.4(9) . . . . ?
C21 C16 C17 C18 2.3(9) . . . . ?
C15 C16 C17 C18 -179.5(5) . . . . ?
O2 C17 C18 C19 178.2(6) . . . . ?
C16 C17 C18 C19 -1.9(9) . . . . ?
O2 C17 C18 C22 -3.2(9) . . . . ?
C16 C17 C18 C22 176.7(5) . . . . ?
C17 C18 C19 C20 0.0(10) . . . . ?
C22 C18 C19 C20 -178.5(6) . . . . ?
C18 C19 C20 C21 1.4(10) . . . . ?
C18 C19 C20 Cl2 -178.1(5) . . . . ?
C17 C16 C21 C20 -0.9(9) . . . . ?
C15 C16 C21 C20 -179.0(6) . . . . ?
C19 C20 C21 C16 -0.9(10) . . . . ?
Cl2 C20 C21 C16 178.5(5) . . . . ?
C19 C18 C22 N2 -110.2(7) . . . . ?
C17 C18 C22 N2 71.3(7) . . . . ?
C23 N2 C22 C18 68.9(6) . . . . ?
C30 N2 C22 C18 -162.6(5) . . . . ?
C30 N2 C23 C24 -52.3(7) . . . . ?
C22 N2 C23 C24 74.9(6) . . . . ?
N2 C23 C24 C25 96.3(7) . . . . ?
N2 C23 C24 C29 -85.0(8) . . . . ?
C29 C24 C25 C26 0.8(11) . . . . ?
C23 C24 C25 C26 179.6(7) . . . . ?
C24 C25 C26 C27 -1.3(12) . . . . ?
C25 C26 C27 C28 1.1(13) . . . . ?
C26 C27 C28 C29 -0.3(13) . . . . ?
C25 C24 C29 C28 -0.1(11) . . . . ?
C23 C24 C29 C28 -178.8(7) . . . . ?
C27 C28 C29 C24 -0.2(12) . . . . ?
C23 N2 C30 C31 -69.8(6) . . . . ?
C22 N2 C30 C31 161.7(5) . . . . ?
N2 C30 C31 C36 137.2(6) . . . . ?
N2 C30 C31 C32 -47.7(8) . . . . ?
Nd O3 C32 C31 -91.9(7) . . . . ?
Nd O3 C32 C33 89.7(7) . . . . ?
C36 C31 C32 O3 176.1(6) . . . . ?
C30 C31 C32 O3 1.0(9) . . . . ?
C36 C31 C32 C33 -5.5(9) . . . . ?
C30 C31 C32 C33 179.5(6) . . . . ?
O3 C32 C33 C34 -175.7(6) . . . . ?
C31 C32 C33 C34 5.9(9) . . . . ?
O3 C32 C33 C37 -4.9(9) . . . . ?
C31 C32 C33 C37 176.7(6) . . . . ?
C32 C33 C34 C35 -2.5(10) . . . . ?
C37 C33 C34 C35 -173.6(6) . . . . ?
C33 C34 C35 C36 -1.5(10) . . . . ?
C33 C34 C35 Cl3 175.6(5) . . . . ?
C34 C35 C36 C31 2.0(10) . . . . ?
Cl3 C35 C36 C31 -175.1(5) . . . . ?
C32 C31 C36 C35 1.6(9) . . . . ?
C30 C31 C36 C35 176.6(6) . . . . ?
C34 C33 C37 N3 -147.4(6) . . . . ?
C32 C33 C37 N3 41.6(8) . . . . ?
C38 N3 C37 C33 64.1(7) . . . . ?
C45 N3 C37 C33 -164.9(5) . . . . ?
C37 N3 C38 C39 62.5(7) . . . . ?
C45 N3 C38 C39 -65.6(6) . . . . ?
N3 C38 C39 C40 -90.7(7) . . . . ?
N3 C38 C39 C44 95.0(7) . . . . ?
C44 C39 C40 C41 -3.1(10) . . . . ?
C38 C39 C40 C41 -177.5(6) . . . . ?
C39 C40 C41 C42 1.6(11) . . . . ?
C40 C41 C42 C43 -0.1(11) . . . . ?
C41 C42 C43 C44 0.2(12) . . . . ?
C42 C43 C44 C39 -1.7(11) . . . . ?
C40 C39 C44 C43 3.2(10) . . . . ?
C38 C39 C44 C43 177.6(6) . . . . ?
C5 C6 C45 N3 134.8(6) . . . . ?
C1 C6 C45 N3 -50.7(8) . . . . ?
C38 N3 C45 C6 -63.6(6) . . . . ?
C37 N3 C45 C6 165.2(5) . . . . ?
C50 N7 C46 C47 2.0(11) . . . . ?
N7 C46 C47 C48 -2.4(12) . . . . ?
C46 C47 C48 C49 0.9(13) . . . . ?
C47 C48 C49 C50 0.8(13) . . . . ?
C46 N7 C50 C49 -0.2(12) . . . . ?
C48 C49 C50 N7 -1.2(13) . . . . ?
